data_7102881
loop_
_publ_author_name
'Angelin, Marcus'
'Vongvilai, Pornrapee'
'Fischer, Andreas'
'Ramstr\"om, Olof'

_publ_section_title
;
 Tandem driven dynamic combinatorial resolution via Henry--iminolactone
 rearrangement
;
_journal_coden_ASTM CHCOFS
_journal_issue 6
_journal_name_full
;
 Chemical Communications (Cambridge, United Kingdom)
;
_journal_page_first 768
_journal_page_last 770
_journal_paper_doi 10.1039/b716521h
_journal_year 2008
_chemical_compound_source 'Local laboratory'
_chemical_formula_moiety 'C10 H10 N2 O3'
_chemical_formula_sum 'C10 H10 N2 O3'
_chemical_formula_weight 206.20
_space_group_IT_number 14
_symmetry_cell_setting monoclinic
_symmetry_space_group_name_Hall '-P 2yn'
_symmetry_space_group_name_H-M 'P 1 21/n 1'
_atom_sites_solution_primary direct
_atom_sites_solution_secondary difmap
_cell_angle_alpha 90.00
_cell_angle_beta 99.653(8)
_cell_angle_gamma 90.00
_cell_formula_units_Z 4
_cell_length_a 5.5118(7)
_cell_length_b 10.8225(9)
_cell_length_c 16.149(2)
_cell_measurement_reflns_used 77
_cell_measurement_temperature 299
_cell_measurement_theta_max 20.6
_cell_measurement_theta_min 4.3
_cell_volume 949.65(19)
_computing_cell_refinement 'Dirax/lsq (Duisenberg & Schreurs, 1989-2000)'
_computing_data_collection KappaCCD
_computing_data_reduction 'Denzo and Scalepak (Otwinowski & Minor, 1997)'
_computing_structure_refinement 'SHELXL-97 (Sheldrick, 1997)'
_computing_structure_solution 'SIR97(Cascarano al.,Acta Cryst.,1996,A52,C-79)'
_diffrn_measured_fraction_theta_full 0.991
_diffrn_measured_fraction_theta_max 0.991
_diffrn_measurement_device 'Bruler-Nonius KappaCCD'
_diffrn_measurement_method '\f & \w'
_diffrn_radiation_source 'fine-focus sealed tube'
_diffrn_radiation_type ' MoK\a'
_diffrn_radiation_wavelength_id all
_diffrn_reflns_av_R_equivalents 0.0454
_diffrn_reflns_av_sigmaI/netI 0.0260
_diffrn_reflns_limit_h_max 6
_diffrn_reflns_limit_h_min -7
_diffrn_reflns_limit_k_max 14
_diffrn_reflns_limit_k_min -13
_diffrn_reflns_limit_l_max 20
_diffrn_reflns_limit_l_min -20
_diffrn_reflns_number 12286
_diffrn_reflns_theta_full 26.4
_diffrn_reflns_theta_max 26.4
_diffrn_reflns_theta_min 4.6
_diffrn_standards_number 0
_exptl_absorpt_coefficient_mu 0.109
_exptl_absorpt_correction_type none
_exptl_crystal_colour Colourless
_exptl_crystal_density_diffrn 1.442
_exptl_crystal_density_method 'not measured'
_exptl_crystal_description Needle
_exptl_crystal_size_max 0.51
_exptl_crystal_size_mid 0.27
_exptl_crystal_size_min 0.21
_refine_diff_density_max 0.301
_refine_diff_density_min -0.338
_refine_diff_density_rms 0.056
_refine_ls_extinction_coef 0.020(3)
_refine_ls_extinction_expression Fc^*^=kFc[1+0.001xFc^2^\l^3^/sin(2\q)]^-1/4^
_refine_ls_extinction_method SHELXL
_refine_ls_goodness_of_fit_ref 1.161
_refine_ls_hydrogen_treatment constr
_refine_ls_matrix_type full
_refine_ls_number_parameters 137
_refine_ls_number_reflns 1923
_refine_ls_number_restraints 0
_refine_ls_restrained_S_all 1.161
_refine_ls_R_factor_all 0.0796
_refine_ls_R_factor_gt 0.0648
_refine_ls_shift/su_max 0.001
_refine_ls_shift/su_mean 0.000
_refine_ls_structure_factor_coef Fsqd
_refine_ls_weighting_details 'calc w=1/[\s^2^(Fo^2^)+(0.0196P)^2^+1.7204P] where P=(Fo^2^+2Fc^2^)/3'
_refine_ls_weighting_scheme calc
_refine_ls_wR_factor_gt 0.1355
_refine_ls_wR_factor_ref 0.1426
_reflns_number_gt 1577
_reflns_number_total 1923
_reflns_threshold_expression I>2\s(I)
_cod_data_source_file b716521h.txt
_cod_data_source_block I
_cod_original_sg_symbol_H-M 'P 21/n'
_cod_original_formula_sum 'C10 H10 N2 O3 '
_cod_database_code 7102881

loop_
_symmetry_equiv_pos_as_xyz
'x, y, z'
'-x+1/2, y+1/2, -z+1/2'
'-x, -y, -z'
'x-1/2, -y-1/2, z-1/2'

loop_
_atom_site_label
_atom_site_type_symbol
_atom_site_fract_x
_atom_site_fract_y
_atom_site_fract_z
_atom_site_U_iso_or_equiv
_atom_site_adp_type
_atom_site_occupancy
_atom_site_symmetry_multiplicity
_atom_site_calc_flag
_atom_site_refinement_flags
_atom_site_disorder_assembly
_atom_site_disorder_group
N2 N 0.7011(4) 0.0325(2) 0.76516(13) 0.0300(6) Uani 1 1 d . . .
O1 O 0.7959(3) 0.04943(19) 1.07531(11) 0.0314(5) Uani 1 1 d . . .
C8 C 0.6783(5) 0.1893(2) 0.87460(15) 0.0231(6) Uani 1 1 d . . .
N1 N 0.8023(4) 0.1051(2) 0.93789(13) 0.0266(5) Uani 1 1 d . . .
O3 O 0.9026(4) 0.0719(2) 0.75588(14) 0.0461(6) Uani 1 1 d . . .
C10 C 0.4040(5) 0.1970(3) 0.73000(16) 0.0316(7) Uani 1 1 d . . .
C7 C 0.5119(5) 0.2593(2) 0.92341(15) 0.0257(6) Uani 1 1 d . . .
C3 C 0.3950(6) 0.2503(3) 1.06128(17) 0.0371(7) Uani 1 1 d . . .
C2 C 0.5314(5) 0.2083(2) 1.00299(16) 0.0248(6) Uani 1 1 d . . .
O2 O 0.6275(5) -0.0711(2) 0.74508(15) 0.0532(7) Uani 1 1 d . . .
C9 C 0.5296(5) 0.1176(2) 0.80159(15) 0.0242(6) Uani 1 1 d . . .
C1 C 0.7221(5) 0.1114(2) 1.01222(15) 0.0241(6) Uani 1 1 d . . .
C6 C 0.3584(7) 0.3575(3) 0.90102(19) 0.0499(10) Uani 1 1 d . . .
C5 C 0.2219(10) 0.4002(5) 0.9590(2) 0.0877(19) Uani 1 1 d . . .
C4 C 0.2380(9) 0.3458(4) 1.0383(2) 0.0772(16) Uani 1 1 d . . .
H8 H 0.7861 0.2461 0.8531 0.028 Uiso 1 1 d R . .
H1 H 0.9231 0.0612 0.9246 0.032 Uiso 1 1 d R . .
H10A H 0.2924 0.2529 0.7505 0.038 Uiso 1 1 d R . .
H10B H 0.3146 0.1455 0.6869 0.038 Uiso 1 1 d R . .
H10C H 0.5259 0.2433 0.7071 0.038 Uiso 1 1 d R . .
H3 H 0.4142 0.2126 1.1159 0.045 Uiso 1 1 d R . .
H9 H 0.4034 0.0710 0.8219 0.029 Uiso 1 1 d R . .
H6 H 0.3539 0.3946 0.8467 0.060 Uiso 1 1 d R . .
H5 H 0.1072 0.4668 0.9454 0.105 Uiso 1 1 d R . .
H4 H 0.1361 0.3769 1.0764 0.093 Uiso 1 1 d R . .

loop_
_atom_site_aniso_label
_atom_site_aniso_U_11
_atom_site_aniso_U_22
_atom_site_aniso_U_33
_atom_site_aniso_U_23
_atom_site_aniso_U_13
_atom_site_aniso_U_12
N2 0.0374(14) 0.0350(14) 0.0181(11) -0.0002(10) 0.0060(9) 0.0087(11)
O1 0.0339(11) 0.0411(12) 0.0200(9) 0.0100(8) 0.0072(8) 0.0128(9)
C8 0.0248(13) 0.0271(13) 0.0177(12) 0.0032(10) 0.0042(10) 0.0017(11)
N1 0.0263(11) 0.0358(13) 0.0185(10) 0.0038(9) 0.0063(8) 0.0104(10)
O3 0.0390(13) 0.0604(16) 0.0446(13) -0.0011(11) 0.0237(10) 0.0071(11)
C10 0.0311(15) 0.0427(17) 0.0202(13) 0.0019(12) 0.0016(11) 0.0041(13)
C7 0.0321(14) 0.0257(13) 0.0194(12) -0.0004(10) 0.0043(10) 0.0048(11)
C3 0.0462(18) 0.0461(18) 0.0199(13) 0.0039(12) 0.0081(12) 0.0194(15)
C2 0.0280(13) 0.0265(13) 0.0196(12) -0.0010(10) 0.0029(10) 0.0038(11)
O2 0.0672(16) 0.0386(14) 0.0545(15) -0.0207(11) 0.0120(12) 0.0033(12)
C9 0.0251(13) 0.0278(14) 0.0211(12) 0.0005(10) 0.0082(10) 0.0016(11)
C1 0.0228(13) 0.0296(14) 0.0202(12) 0.0011(11) 0.0048(10) 0.0016(11)
C6 0.078(2) 0.050(2) 0.0234(14) 0.0073(13) 0.0121(15) 0.0361(19)
C5 0.138(4) 0.095(3) 0.0358(19) 0.022(2) 0.031(2) 0.094(3)
C4 0.112(3) 0.098(3) 0.0289(17) 0.0131(19) 0.031(2) 0.078(3)

loop_
_atom_type_symbol
_atom_type_description
_atom_type_scat_dispersion_real
_atom_type_scat_dispersion_imag
_atom_type_scat_source
C C 0.0033 0.0016 'International Tables Vol C Tables 4.2.6.8 and 6.1.1.4'
H H 0.0000 0.0000 'International Tables Vol C Tables 4.2.6.8 and 6.1.1.4'
N N 0.0061 0.0033 'International Tables Vol C Tables 4.2.6.8 and 6.1.1.4'
O O 0.0106 0.0060 'International Tables Vol C Tables 4.2.6.8 and 6.1.1.4'

loop_
_diffrn_radiation_wavelength
0.71073

loop_
_geom_angle_atom_site_label_1
_geom_angle_atom_site_label_2
_geom_angle_atom_site_label_3
_geom_angle
_geom_angle_site_symmetry_1
_geom_angle_site_symmetry_3
_geom_angle_publ_flag
O2 N2 O3 124.0(3) . . ?
O2 N2 C9 117.6(2) . . ?
O3 N2 C9 118.4(2) . . ?
N1 C8 C7 101.82(19) . . ?
N1 C8 C9 110.6(2) . . ?
C7 C8 C9 111.2(2) . . ?
C1 N1 C8 114.1(2) . . ?
C6 C7 C2 120.2(2) . . ?
C6 C7 C8 131.0(2) . . ?
C2 C7 C8 108.9(2) . . ?
C4 C3 C2 117.5(3) . . ?
C3 C2 C7 122.3(2) . . ?
C3 C2 C1 128.9(2) . . ?
C7 C2 C1 108.7(2) . . ?
N2 C9 C10 106.7(2) . . ?
N2 C9 C8 108.6(2) . . ?
C10 C9 C8 114.6(2) . . ?
O1 C1 N1 126.6(2) . . ?
O1 C1 C2 127.1(2) . . ?
N1 C1 C2 106.3(2) . . ?
C7 C6 C5 117.8(3) . . ?
C6 C5 C4 121.5(3) . . ?
C3 C4 C5 120.7(3) . . ?
N1 C8 H8 114.2 . . ?
C7 C8 H8 109.5 . . ?
C9 C8 H8 109.4 . . ?
C1 N1 H1 128.6 . . ?
C8 N1 H1 117.2 . . ?
C9 C10 H10A 109.5 . . ?
C9 C10 H10B 109.6 . . ?
H10A C10 H10B 109.5 . . ?
C9 C10 H10C 109.3 . . ?
H10A C10 H10C 109.5 . . ?
H10B C10 H10C 109.5 . . ?
C4 C3 H3 122.7 . . ?
C2 C3 H3 119.8 . . ?
N2 C9 H9 110.4 . . ?
C10 C9 H9 107.1 . . ?
C8 C9 H9 109.3 . . ?
C7 C6 H6 119.0 . . ?
C5 C6 H6 123.2 . . ?
C6 C5 H5 120.8 . . ?
C4 C5 H5 117.7 . . ?
C3 C4 H4 120.5 . . ?
C5 C4 H4 118.9 . . ?

loop_
_geom_bond_atom_site_label_1
_geom_bond_atom_site_label_2
_geom_bond_distance
_geom_bond_site_symmetry_2
_geom_bond_publ_flag
N2 O2 1.218(3) . ?
N2 O3 1.222(3) . ?
N2 C9 1.508(3) . ?
O1 C1 1.229(3) . ?
C8 N1 1.451(3) . ?
C8 C7 1.509(3) . ?
C8 C9 1.528(3) . ?
N1 C1 1.347(3) . ?
C10 C9 1.511(4) . ?
C7 C6 1.369(4) . ?
C7 C2 1.384(4) . ?
C3 C4 1.360(5) . ?
C3 C2 1.375(4) . ?
C2 C1 1.475(4) . ?
C6 C5 1.374(5) . ?
C5 C4 1.397(5) . ?
C8 H8 0.9600 . ?
N1 H1 0.8737 . ?
C10 H10A 0.9600 . ?
C10 H10B 0.9599 . ?
C10 H10C 0.9600 . ?
C3 H3 0.9601 . ?
C9 H9 0.9600 . ?
C6 H6 0.9600 . ?
C5 H5 0.9600 . ?
C4 H4 0.9602 . ?

loop_
_cod_related_entry_id
_cod_related_entry_database
_cod_related_entry_code
1 ChemSpider 21431996
